data_4100681
loop_
_publ_author_name
' Toshiya Hozumi '
' Kazuhito Hashimoto '
' Ohkoshi Shin-ichi '

_publ_section_title
;
Electrochemical synthesis, crystal structure, and photomagnetic properties
 of a three-dimensional cyano-bridged copper-molybdenum complex
;
_journal_name_full 'Journal of the American Chemical Society'
_journal_paper_doi 10.1021/ja044389s
_journal_year 2005
_chemical_formula_sum 'F15 Ga3 In14 O8 Pt2'
_chemical_formula_weight 2619.82
_chemical_name_common Platinindiumfluorogallateoxogallate
_space_group_IT_number 166
_symmetry_cell_setting hexagonal
_symmetry_space_group_name_Hall '-R 3 2"'
_symmetry_space_group_name_H-M 'R -3 m :H'
_cell_angle_alpha 90.00
_cell_angle_beta 90.00
_cell_angle_gamma 120.00
_cell_formula_units_Z 1
_cell_length_a 7.0900(10)
_cell_length_b 7.0900(10)
_cell_length_c 45.566(9)
_cell_measurement_temperature 293(2)
_cell_volume 1983.6(6)
_diffrn_ambient_temperature 293(2)
_exptl_crystal_density_diffrn 6.579
_cod_depositor_comments
;
The following automatic conversions were performed:
'_symmetry_cell_setting' value 'Hexagonal' changed to 'hexagonal'
according to '/home/saulius/struct/CIF-dictionaries/cif_core.dic'
dictionary named 'cif_core.dic' version 2.4.1 from 2010-06-29.

Automatic conversion script
Id: cif_fix_enum 1527 2010-12-29 10:47:43Z saulius 
;
_cod_original_sg_symbol_H-M 'R ?'
_cod_database_code 4100681

loop_
_symmetry_equiv_pos_as_xyz
'x, y, z'
'-y, x-y, z'
'-x+y, -x, z'
'y, x, -z'
'x-y, -y, -z'
'-x, -x+y, -z'
'x+2/3, y+1/3, z+1/3'
'-y+2/3, x-y+1/3, z+1/3'
'-x+y+2/3, -x+1/3, z+1/3'
'y+2/3, x+1/3, -z+1/3'
'x-y+2/3, -y+1/3, -z+1/3'
'-x+2/3, -x+y+1/3, -z+1/3'
'x+1/3, y+2/3, z+2/3'
'-y+1/3, x-y+2/3, z+2/3'
'-x+y+1/3, -x+2/3, z+2/3'
'y+1/3, x+2/3, -z+2/3'
'x-y+1/3, -y+2/3, -z+2/3'
'-x+1/3, -x+y+2/3, -z+2/3'
'-x, -y, -z'
'y, -x+y, -z'
'x-y, x, -z'
'-y, -x, z'
'-x+y, y, z'
'x, x-y, z'
'-x+2/3, -y+1/3, -z+1/3'
'y+2/3, -x+y+1/3, -z+1/3'
'x-y+2/3, x+1/3, -z+1/3'
'-y+2/3, -x+1/3, z+1/3'
'-x+y+2/3, y+1/3, z+1/3'
'x+2/3, x-y+1/3, z+1/3'
'-x+1/3, -y+2/3, -z+2/3'
'y+1/3, -x+y+2/3, -z+2/3'
'x-y+1/3, x+2/3, -z+2/3'
'-y+1/3, -x+2/3, z+2/3'
'-x+y+1/3, y+2/3, z+2/3'
'x+1/3, x-y+2/3, z+2/3'

loop_
_atom_site_label
_atom_site_type_symbol
_atom_site_fract_x
_atom_site_fract_y
_atom_site_fract_z
_atom_site_U_iso_or_equiv
_atom_site_adp_type
_atom_site_occupancy
_atom_site_symmetry_multiplicity
_atom_site_calc_flag
_atom_site_refinement_flags
_atom_site_disorder_assembly
_atom_site_disorder_group
Pt1 Pt 0.3333 0.6667 0.063142(17) 0.00586(17) Uani 1 6 d S . .
In1 In 0.16392(7) 0.32784(13) 0.029881(16) 0.00816(18) Uani 1 2 d S . .
In2 In 0.99491(14) 0.49746(7) 0.095547(16) 0.0142(2) Uani 1 2 d S . .
In3 In 0.0000 0.0000 0.15117(5) 0.0474(7) Uani 1 6 d S . .
Ga1 Ga 0.0000 0.0000 0.5000 0.0077(6) Uani 1 12 d S . .
Ga2 Ga 0.6667 0.3333 0.03294(5) 0.0077(4) Uani 1 6 d S . .
O1 O 0.8094(6) 0.6189(12) 0.01911(17) 0.0101(15) Uani 1 2 d S . .
O2 O 0.6667 0.3333 0.0740(3) 0.014(3) Uani 1 6 d S . .
F1 F 0.8238(8) 0.6475(17) 0.11341(18) 0.035(2) Uani 1 2 d S . .
F2 F 0.0000 0.0000 0.0544(3) 0.015(3) Uani 1 6 d S . .
F3 F 0.0000 0.0000 0.0000 0.012(4) Uani 1 12 d S . .
F4 F 0.161(2) 0.2456(15) 0.47570(19) 0.026(5) Uani 0.50 1 d P . .

loop_
_atom_site_aniso_label
_atom_site_aniso_U_11
_atom_site_aniso_U_22
_atom_site_aniso_U_33
_atom_site_aniso_U_23
_atom_site_aniso_U_13
_atom_site_aniso_U_12
Pt1 0.0061(2) 0.0061(2) 0.0054(3) 0.000 0.000 0.00305(11)
In1 0.0085(3) 0.0076(4) 0.0081(3) -0.0018(3) -0.00090(15) 0.0038(2)
In2 0.0072(4) 0.0214(3) 0.0092(3) 0.00093(17) 0.0019(3) 0.00361(19)
In3 0.0525(11) 0.0525(11) 0.0373(14) 0.000 0.000 0.0262(5)
Ga1 0.0096(9) 0.0096(9) 0.0040(13) 0.000 0.000 0.0048(4)
Ga2 0.0079(6) 0.0079(6) 0.0073(10) 0.000 0.000 0.0040(3)
O1 0.011(3) 0.007(4) 0.012(3) -0.001(3) -0.0007(15) 0.0033(18)
O2 0.017(5) 0.017(5) 0.008(6) 0.000 0.000 0.008(2)
F1 0.029(3) 0.052(6) 0.032(4) -0.031(4) -0.016(2) 0.026(3)
F2 0.017(4) 0.017(4) 0.013(6) 0.000 0.000 0.0084(19)
F3 0.005(5) 0.005(5) 0.027(10) 0.000 0.000 0.002(2)
F4 0.025(10) 0.017(4) 0.018(4) 0.003(4) -0.002(4) -0.004(5)

loop_
_geom_bond_atom_site_label_1
_geom_bond_atom_site_label_2
_geom_bond_distance
_geom_bond_site_symmetry_2
_geom_bond_publ_flag
Pt1 In2 2.5491(10) 3_675 ?
Pt1 In2 2.5491(10) 1_455 ?
Pt1 In2 2.5491(10) 2_655 ?
Pt1 In1 2.5739(10) 3_565 ?
Pt1 In1 2.5739(10) 2_665 ?
Pt1 In1 2.5739(10) . ?
In1 O1 2.249(5) 3_565 ?
In1 O1 2.249(5) 2_655 ?
In1 O1 2.256(8) 19_665 ?
In1 F2 2.302(6) . ?
In1 F3 2.4302(8) . ?
In1 F3 2.4302(8) 19 ?
In2 F1 2.135(5) . ?
In2 F1 2.135(5) 3_665 ?
In2 F4 2.225(9) 14_654 ?
In2 F4 2.225(9) 34_654 ?
In2 O2 2.242(6) . ?
In2 Pt1 2.5491(10) 1_655 ?
Ga1 F4 1.890(9) 22 ?
Ga1 F4 1.890(9) 2 ?
Ga1 F4 1.890(9) 3 ?
Ga1 F4 1.890(9) 24 ?
Ga1 F4 1.890(9) 23 ?
Ga1 F4 1.890(9) 4_556 ?
Ga1 F4 1.890(9) 20_556 ?
Ga1 F4 1.890(9) . ?
Ga1 F4 1.890(9) 21_556 ?
Ga1 F4 1.890(9) 6_556 ?
Ga1 F4 1.890(9) 19_556 ?
Ga1 F4 1.890(9) 5_556 ?
Ga2 O1 1.863(7) 3_665 ?
Ga2 O1 1.863(7) 2_655 ?
Ga2 O1 1.863(7) . ?
Ga2 O2 1.871(15) . ?
O1 In1 2.249(5) 2_665 ?
O1 In1 2.249(5) 3_665 ?
O1 In1 2.256(8) 19_665 ?
O2 In2 2.242(6) 3_665 ?
O2 In2 2.242(6) 2_655 ?
F1 In2 2.135(5) 2_655 ?
F2 In1 2.302(6) 2 ?
F2 In1 2.302(6) 3 ?
F3 F3 0.0000 19 ?
F3 In1 2.4302(8) 3 ?
F3 In1 2.4302(8) 2 ?
F3 In1 2.4302(8) 19 ?
F3 In1 2.4302(8) 20 ?
F3 In1 2.4302(8) 21 ?
F4 F4 0.54(3) 23 ?
F4 In2 2.225(9) 9_565 ?
